data_4104577
loop_
_publ_author_name
'Xiaoming Zeng'
'Guido D. Frey'
'Rei Kinjo'
'Bruno Donnadieu'
'Guy Bertrand'

_publ_contact_author 'Prof G. Bertrand'
_publ_contact_author_address
;
University of California
UCR-CNRS Joint Research Lab
(UMR 2282) 
Department of Chemistry
Riverside, CA 92521 USA 
;
_publ_contact_author_email ' guy.bertrand@ucr.edu '
_publ_section_title
;
 Synthesis of a Simplified Version of Stable Bulky and Rigid Cyclic
 (Alkyl)(amino)carbenes, and Catalytic Activity of the Ensuing Gold(I)
 Complex in the Three-Component Preparation of 1,2-Dihydroquinoline
 Derivatives
;
_journal_name_full 'Journal of the American Chemical Society'
_journal_page_first 8690
_journal_page_last 8696
_journal_paper_doi 10.1021/ja902051m
_journal_volume 131
_journal_year 2009
_chemical_formula_moiety 'C25 H37 Au Cl N'
_chemical_formula_sum 'C25 H37 Au Cl N'
_chemical_formula_weight 583.97
_chemical_melting_point 420
_chemical_name_common 'Cyclic (Alkyl)(Amino)CarbeneAuCl '
_chemical_name_systematic
; 
 ? 
;
_space_group_IT_number 14
_symmetry_cell_setting monoclinic
_symmetry_space_group_name_Hall '-P 2yn'
_symmetry_space_group_name_H-M 'P 1 21/n 1'
_atom_sites_solution_hydrogens geom
_atom_sites_solution_primary direct
_atom_sites_solution_secondary difmap
_audit_creation_method SHELXL-97
_cell_angle_alpha 90.00
_cell_angle_beta 101.554(2)
_cell_angle_gamma 90.00
_cell_formula_units_Z 4
_cell_length_a 11.3839(6)
_cell_length_b 10.1664(5)
_cell_length_c 21.0984(11)
_cell_measurement_reflns_used 9970
_cell_measurement_temperature 100(2)
_cell_measurement_theta_max 34.68
_cell_measurement_theta_min 4.27
_cell_volume 2392.3(2)
_computing_cell_refinement 'Bruker  APEX2'
_computing_data_collection 'Bruker APEX2'
_computing_data_reduction 'Bruker SAINT'
_computing_molecular_graphics ORTEP3
_computing_publication_material 'Bruker SHELXTL'
_computing_structure_refinement 'SHELXL-97 (Sheldrick, 1997)'
_computing_structure_solution SIR92
_diffrn_ambient_temperature 100(2)
_diffrn_measured_fraction_theta_full 0.990
_diffrn_measured_fraction_theta_max 0.990
_diffrn_measurement_device_type 'Bruker APEX-II CCD'
_diffrn_measurement_method '\f and \w scans'
_diffrn_radiation_monochromator graphite
_diffrn_radiation_source 'fine-focus sealed tube'
_diffrn_radiation_type MoK\a
_diffrn_radiation_wavelength 0.71073
_diffrn_reflns_av_R_equivalents 0.0347
_diffrn_reflns_av_sigmaI/netI 0.0328
_diffrn_reflns_limit_h_max 17
_diffrn_reflns_limit_h_min -17
_diffrn_reflns_limit_k_max 12
_diffrn_reflns_limit_k_min -15
_diffrn_reflns_limit_l_max 32
_diffrn_reflns_limit_l_min -32
_diffrn_reflns_number 33813
_diffrn_reflns_theta_full 33.14
_diffrn_reflns_theta_max 33.14
_diffrn_reflns_theta_min 4.27
_diffrn_standards_decay_% 0.1
_diffrn_standards_number 0
_exptl_absorpt_coefficient_mu 6.271
_exptl_absorpt_correction_T_max 0.5728
_exptl_absorpt_correction_T_min 0.2388
_exptl_absorpt_correction_type multi-scan
_exptl_absorpt_process_details 'SADABS, version 2004/1, Bruker (2004)'
_exptl_crystal_colour white
_exptl_crystal_density_diffrn 1.621
_exptl_crystal_density_meas 0
_exptl_crystal_description 'prism frag'
_exptl_crystal_F_000 1160
_exptl_crystal_size_max 0.32
_exptl_crystal_size_mid 0.17
_exptl_crystal_size_min 0.10
_refine_diff_density_max 1.938
_refine_diff_density_min -1.136
_refine_diff_density_rms 0.128
_refine_ls_extinction_method none
_refine_ls_goodness_of_fit_ref 1.026
_refine_ls_hydrogen_treatment constr
_refine_ls_matrix_type full
_refine_ls_number_parameters 261
_refine_ls_number_reflns 9039
_refine_ls_number_restraints 0
_refine_ls_restrained_S_all 1.026
_refine_ls_R_factor_all 0.0391
_refine_ls_R_factor_gt 0.0267
_refine_ls_shift/su_max 0.002
_refine_ls_shift/su_mean 0.000
_refine_ls_structure_factor_coef Fsqd
_refine_ls_weighting_details 'calc w=1/[\s^2^(Fo^2^)+(0.0161P)^2^+3.9937P] where P=(Fo^2^+2Fc^2^)/3'
_refine_ls_weighting_scheme calc
_refine_ls_wR_factor_gt 0.0518
_refine_ls_wR_factor_ref 0.0554
_reflns_number_gt 7409
_reflns_number_total 9039
_reflns_threshold_expression >2sigma(I)
_cod_data_source_file ja902051m_si_001_1.cif
_cod_data_source_block 2b
_cod_database_code 4104577

loop_
_symmetry_equiv_pos_as_xyz
'x, y, z'
'-x+1/2, y+1/2, -z+1/2'
'-x, -y, -z'
'x-1/2, -y-1/2, z-1/2'

loop_
_atom_site_label
_atom_site_type_symbol
_atom_site_fract_x
_atom_site_fract_y
_atom_site_fract_z
_atom_site_U_iso_or_equiv
_atom_site_adp_type
_atom_site_occupancy
_atom_site_symmetry_multiplicity
_atom_site_calc_flag
_atom_site_refinement_flags
Au1 Au 0.146180(8) 0.064046(9) 0.369138(5) 0.01694(3) Uani 1 1 d .
Cl1 Cl 0.13011(7) -0.15869(7) 0.36224(5) 0.03674(18) Uani 1 1 d .
N1 N 0.23232(18) 0.32618(19) 0.41333(10) 0.0157(4) Uani 1 1 d .
C1 C 0.1505(2) 0.2587(2) 0.37516(11) 0.0159(4) Uani 1 1 d .
C2 C 0.2154(2) 0.4757(2) 0.41078(13) 0.0204(5) Uani 1 1 d .
C3 C 0.1142(3) 0.4878(3) 0.35081(14) 0.0235(5) Uani 1 1 d .
H3A H 0.0534 0.5518 0.3589 0.028 Uiso 1 1 calc R
H3B H 0.1467 0.5184 0.3132 0.028 Uiso 1 1 calc R
C4 C 0.0577(2) 0.3510(2) 0.33732(12) 0.0177(4) Uani 1 1 d .
C5 C 0.0293(2) 0.3193(3) 0.26429(12) 0.0215(5) Uani 1 1 d .
H5 H -0.0141 0.3973 0.2421 0.026 Uiso 1 1 calc R
C6 C -0.0548(2) 0.2033(3) 0.24919(13) 0.0258(5) Uani 1 1 d .
H6 H -0.0596 0.1625 0.2083 0.031 Uiso 1 1 calc R
C7 C -0.1227(2) 0.1529(3) 0.28742(14) 0.0256(6) Uani 1 1 d .
C8 C -0.1206(2) 0.2085(3) 0.35378(15) 0.0273(6) Uani 1 1 d .
H8A H -0.0783 0.1463 0.3867 0.033 Uiso 1 1 calc R
H8B H -0.2040 0.2174 0.3603 0.033 Uiso 1 1 calc R
C9 C -0.0593(2) 0.3413(3) 0.36357(14) 0.0246(5) Uani 1 1 d .
H9A H -0.0409 0.3614 0.4104 0.030 Uiso 1 1 calc R
H9B H -0.1159 0.4092 0.3421 0.030 Uiso 1 1 calc R
C10 C 0.3319(2) 0.2653(2) 0.45731(12) 0.0178(5) Uani 1 1 d .
C11 C 0.3159(2) 0.2252(2) 0.51866(13) 0.0207(5) Uani 1 1 d .
C12 C 0.4156(3) 0.1723(3) 0.56025(14) 0.0264(6) Uani 1 1 d .
H12 H 0.4087 0.1463 0.6026 0.032 Uiso 1 1 calc R
C13 C 0.5237(3) 0.1570(3) 0.54136(15) 0.0293(6) Uani 1 1 d .
H13 H 0.5908 0.1229 0.5710 0.035 Uiso 1 1 calc R
C14 C 0.5350(2) 0.1911(3) 0.47939(15) 0.0269(6) Uani 1 1 d .
H14 H 0.6092 0.1770 0.4664 0.032 Uiso 1 1 calc R
C15 C 0.4394(2) 0.2458(2) 0.43567(14) 0.0209(5) Uani 1 1 d .
C16 C 0.3287(3) 0.5465(3) 0.40264(18) 0.0311(6) Uani 1 1 d .
H16A H 0.3936 0.5262 0.4394 0.047 Uiso 1 1 calc R
H16B H 0.3144 0.6415 0.4007 0.047 Uiso 1 1 calc R
H16C H 0.3515 0.5174 0.3625 0.047 Uiso 1 1 calc R
C17 C 0.1798(3) 0.5254(3) 0.47262(15) 0.0300(6) Uani 1 1 d .
H17A H 0.1062 0.4812 0.4784 0.045 Uiso 1 1 calc R
H17B H 0.1661 0.6206 0.4694 0.045 Uiso 1 1 calc R
H17C H 0.2443 0.5064 0.5098 0.045 Uiso 1 1 calc R
C18 C 0.1394(3) 0.2994(3) 0.23511(14) 0.0300(6) Uani 1 1 d .
H18A H 0.1821 0.2201 0.2535 0.045 Uiso 1 1 calc R
H18B H 0.1924 0.3758 0.2449 0.045 Uiso 1 1 calc R
H18C H 0.1149 0.2893 0.1881 0.045 Uiso 1 1 calc R
C19 C -0.2014(3) 0.0349(4) 0.26951(18) 0.0379(8) Uani 1 1 d .
H19A H -0.2010 0.0098 0.2247 0.057 Uiso 1 1 calc R
H19B H -0.2834 0.0560 0.2737 0.057 Uiso 1 1 calc R
H19C H -0.1711 -0.0384 0.2984 0.057 Uiso 1 1 calc R
C20 C 0.1953(2) 0.2241(3) 0.53932(13) 0.0253(5) Uani 1 1 d .
H20 H 0.1356 0.2684 0.5047 0.030 Uiso 1 1 calc R
C21 C 0.1956(3) 0.2959(4) 0.60292(14) 0.0330(6) Uani 1 1 d .
H21A H 0.2485 0.2497 0.6383 0.049 Uiso 1 1 calc R
H21B H 0.1140 0.2979 0.6113 0.049 Uiso 1 1 calc R
H21C H 0.2245 0.3860 0.6000 0.049 Uiso 1 1 calc R
C22 C 0.1539(3) 0.0809(3) 0.54500(15) 0.0339(7) Uani 1 1 d .
H22A H 0.1479 0.0363 0.5033 0.051 Uiso 1 1 calc R
H22B H 0.0752 0.0806 0.5573 0.051 Uiso 1 1 calc R
H22C H 0.2120 0.0347 0.5781 0.051 Uiso 1 1 calc R
C23 C 0.4529(2) 0.2715(3) 0.36639(15) 0.0263(6) Uani 1 1 d .
H23 H 0.3782 0.3163 0.3434 0.032 Uiso 1 1 calc R
C24 C 0.5594(3) 0.3615(3) 0.3621(2) 0.0403(8) Uani 1 1 d .
H24A H 0.5486 0.4466 0.3820 0.061 Uiso 1 1 calc R
H24B H 0.5637 0.3746 0.3166 0.061 Uiso 1 1 calc R
H24C H 0.6338 0.3206 0.3850 0.061 Uiso 1 1 calc R
C25 C 0.4642(3) 0.1407(3) 0.33131(17) 0.0341(7) Uani 1 1 d .
H25A H 0.5377 0.0954 0.3524 0.051 Uiso 1 1 calc R
H25B H 0.4675 0.1583 0.2860 0.051 Uiso 1 1 calc R
H25C H 0.3947 0.0850 0.3332 0.051 Uiso 1 1 calc R

loop_
_atom_site_aniso_label
_atom_site_aniso_U_11
_atom_site_aniso_U_22
_atom_site_aniso_U_33
_atom_site_aniso_U_23
_atom_site_aniso_U_13
_atom_site_aniso_U_12
Au1 0.01515(4) 0.01158(4) 0.02248(5) -0.00071(4) -0.00010(3) 0.00098(3)
Cl1 0.0311(4) 0.0136(3) 0.0653(6) 0.0014(3) 0.0092(4) 0.0011(2)
N1 0.0168(8) 0.0118(9) 0.0176(9) 0.0000(7) 0.0010(7) 0.0011(7)
C1 0.0152(9) 0.0198(10) 0.0131(10) -0.0011(8) 0.0037(8) 0.0032(8)
C2 0.0237(12) 0.0108(10) 0.0252(12) -0.0019(9) 0.0013(10) 0.0016(8)
C3 0.0275(12) 0.0141(11) 0.0260(13) -0.0002(10) -0.0018(10) 0.0020(9)
C4 0.0180(10) 0.0147(10) 0.0185(11) -0.0004(9) -0.0012(8) 0.0040(8)
C5 0.0238(11) 0.0200(12) 0.0185(11) 0.0038(9) -0.0011(9) 0.0008(9)
C6 0.0259(12) 0.0290(14) 0.0189(12) -0.0001(11) -0.0043(10) -0.0023(11)
C7 0.0169(11) 0.0270(13) 0.0297(14) -0.0002(11) -0.0033(10) -0.0012(10)
C8 0.0193(11) 0.0313(15) 0.0322(14) -0.0028(12) 0.0071(10) 0.0015(11)
C9 0.0199(11) 0.0257(13) 0.0283(13) -0.0005(11) 0.0051(10) 0.0072(10)
C10 0.0155(10) 0.0125(10) 0.0228(11) -0.0023(9) -0.0024(9) -0.0001(8)
C11 0.0224(11) 0.0162(11) 0.0200(11) -0.0033(9) -0.0043(9) -0.0003(9)
C12 0.0298(13) 0.0210(12) 0.0226(12) -0.0024(10) -0.0083(10) 0.0022(10)
C13 0.0261(13) 0.0193(12) 0.0353(15) -0.0055(11) -0.0109(11) 0.0039(10)
C14 0.0170(11) 0.0191(12) 0.0411(16) -0.0090(12) -0.0023(10) 0.0019(9)
C15 0.0179(11) 0.0131(10) 0.0303(13) -0.0049(9) 0.0013(10) -0.0007(8)
C16 0.0267(13) 0.0154(12) 0.0497(18) -0.0013(12) 0.0043(12) -0.0025(10)
C17 0.0378(16) 0.0203(12) 0.0298(15) -0.0085(11) 0.0013(12) 0.0024(11)
C18 0.0323(14) 0.0327(15) 0.0251(13) 0.0048(12) 0.0059(11) -0.0032(12)
C19 0.0279(14) 0.0438(19) 0.0417(18) -0.0099(15) 0.0062(13) -0.0122(13)
C20 0.0239(12) 0.0299(14) 0.0202(12) 0.0010(11) 0.0002(10) -0.0033(10)
C21 0.0356(15) 0.0404(17) 0.0222(13) -0.0048(13) 0.0037(11) 0.0000(13)
C22 0.0372(16) 0.0371(17) 0.0255(14) 0.0035(13) 0.0015(12) -0.0131(13)
C23 0.0223(12) 0.0229(13) 0.0358(15) -0.0002(11) 0.0109(11) -0.0005(10)
C24 0.0305(15) 0.0330(17) 0.063(2) 0.0005(16) 0.0229(16) -0.0033(13)
C25 0.0370(16) 0.0309(16) 0.0370(17) -0.0068(13) 0.0139(13) 0.0035(13)

loop_
_atom_type_symbol
_atom_type_description
_atom_type_scat_dispersion_real
_atom_type_scat_dispersion_imag
_atom_type_scat_source
C C 0.0033 0.0016 'International Tables Vol C Tables 4.2.6.8 and 6.1.1.4'
H H 0.0000 0.0000 'International Tables Vol C Tables 4.2.6.8 and 6.1.1.4'
N N 0.0061 0.0033 'International Tables Vol C Tables 4.2.6.8 and 6.1.1.4'
Cl Cl 0.1484 0.1585 'International Tables Vol C Tables 4.2.6.8 and 6.1.1.4'
Au Au -2.0133 8.8022 'International Tables Vol C Tables 4.2.6.8 and 6.1.1.4'

loop_
_geom_angle_atom_site_label_1
_geom_angle_atom_site_label_2
_geom_angle_atom_site_label_3
_geom_angle
C1 Au1 Cl1 176.80(7)
C1 N1 C10 122.8(2)
C1 N1 C2 115.6(2)
C10 N1 C2 121.48(19)
N1 C1 C4 109.7(2)
N1 C1 Au1 124.92(17)
C4 C1 Au1 125.35(17)
C16 C2 C17 108.5(2)
C16 C2 N1 111.7(2)
C17 C2 N1 110.6(2)
C16 C2 C3 112.5(2)
C17 C2 C3 113.2(2)
N1 C2 C3 100.18(19)
C4 C3 C2 107.3(2)
C1 C4 C3 103.96(19)
C1 C4 C5 112.4(2)
C3 C4 C5 111.7(2)
C1 C4 C9 109.4(2)
C3 C4 C9 110.5(2)
C5 C4 C9 108.7(2)
C6 C5 C18 110.5(2)
C6 C5 C4 111.7(2)
C18 C5 C4 114.1(2)
C7 C6 C5 126.5(3)
C6 C7 C19 123.2(3)
C6 C7 C8 121.2(3)
C19 C7 C8 115.6(3)
C7 C8 C9 112.5(3)
C8 C9 C4 114.5(2)
C15 C10 C11 122.8(2)
C15 C10 N1 118.2(2)
C11 C10 N1 118.9(2)
C12 C11 C10 116.8(3)
C12 C11 C20 118.9(3)
C10 C11 C20 123.9(2)
C13 C12 C11 121.6(3)
C12 C13 C14 120.2(2)
C13 C14 C15 121.2(3)
C14 C15 C10 117.2(3)
C14 C15 C23 119.2(2)
C10 C15 C23 123.4(2)
C11 C20 C21 113.9(2)
C11 C20 C22 109.7(3)
C21 C20 C22 109.3(3)
C15 C23 C24 113.0(3)
C15 C23 C25 110.3(2)
C24 C23 C25 110.1(3)

loop_
_geom_bond_atom_site_label_1
_geom_bond_atom_site_label_2
_geom_bond_distance
Au1 C1 1.983(2)
Au1 Cl1 2.2741(7)
N1 C1 1.299(3)
N1 C10 1.452(3)
N1 C2 1.532(3)
C1 C4 1.515(3)
C2 C16 1.517(4)
C2 C17 1.528(4)
C2 C3 1.536(4)
C3 C4 1.535(4)
C4 C5 1.544(4)
C4 C9 1.545(4)
C5 C6 1.512(4)
C5 C18 1.517(4)
C6 C7 1.326(4)
C7 C19 1.500(4)
C7 C8 1.506(4)
C8 C9 1.515(4)
C10 C15 1.403(4)
C10 C11 1.404(4)
C11 C12 1.396(3)
C11 C20 1.521(4)
C12 C13 1.376(5)
C13 C14 1.383(5)
C14 C15 1.394(4)
C15 C23 1.523(4)
C20 C21 1.527(4)
C20 C22 1.542(4)
C23 C24 1.535(4)
C23 C25 1.540(4)
